data_1536518
loop_
_publ_author_name
'Wickleder, M.'
'Pley, M.'

_publ_section_title
;
 The Cluster Ion [Pt12 O8 (S O4)12]4-
;
_journal_name_full 'Angewandte Chemie (Edition international)'
_journal_page_first 4168
_journal_page_last 4170
_journal_volume 43
_journal_year 2004
_chemical_formula_sum 'H16 N4 O56 Pt12 S12'
_chemical_name_systematic '(N H4)4 (Pt12 O8 (S O4)12)'
_space_group_IT_number 148
_symmetry_space_group_name_Hall '-R 3'
_symmetry_space_group_name_H-M 'R -3 :H'
_cell_angle_alpha 90
_cell_angle_beta 90
_cell_angle_gamma 120
_cell_formula_units_Z 3
_cell_length_a 11.8974
_cell_length_b 11.8974
_cell_length_c 27.965
_cell_volume 3428.069
_citation_journal_id_ASTM ACIEAY
_cod_data_source_file Wickleder_ACIEAY_2004_1456.cif
_cod_data_source_block H16N4O56Pt12S12
_cod_database_code 1536518

loop_
_symmetry_equiv_pos_as_xyz
x,y,z
-y,x-y,z
-x+y,-x,z
-x,-y,-z
y,-x+y,-z
x-y,x,-z
x+2/3,y+1/3,z+1/3
-y+2/3,x-y+1/3,z+1/3
-x+y+2/3,-x+1/3,z+1/3
-x+2/3,-y+1/3,-z+1/3
y+2/3,-x+y+1/3,-z+1/3
x-y+2/3,x+1/3,-z+1/3
x+1/3,y+2/3,z+2/3
-y+1/3,x-y+2/3,z+2/3
-x+y+1/3,-x+2/3,z+2/3
-x+1/3,-y+2/3,-z+2/3
y+1/3,-x+y+2/3,-z+2/3
x-y+1/3,x+2/3,-z+2/3

loop_
_atom_site_label
_atom_site_type_symbol
_atom_site_fract_x
_atom_site_fract_y
_atom_site_fract_z
_atom_site_occupancy
_atom_site_U_iso_or_equiv
_atom_site_attached_hydrogens
Pt1 Pt+3 0.11917 0.28573 0.03229 1 0.0 0
O3 O-2 0.2364 0.2134 0.1365 1 0.0 0
O7 O-2 -0.1388 0.2461 0.0848 1 0.0 0
Pt2 Pt+3 -0.06636 0.12422 0.08395 1 0.0 0
O10 O-2 0.2824 0.4499 -0.0014 1 0.0 0
O2 O-2 0.2075 0.1807 0.0289 1 0.0 0
O6 O-2 0.2169 0.3779 0.0921 1 0.0 0
N2 N-3 -0.3333 0.3333 0.1284 1 0.0 4
O4 O-2 0.037 0.22 0.1426 1 0.0 0
S2 S+6 -0.0992 0.3472 0.04526 1 0.0 0
O9 O-2 0.0461 0.4072 0.0374 1 0.0 0
S1 S+6 0.184 0.303 0.13915 1 0.0 0
O5 O-2 0.5101 0.5651 0.1544 1 0.0 0
O8 O-2 -0.1309 0.4433 0.0613 1 0.0 0
N1 N-3 -0.3333 0.3333 -0.0637 1 0.0 4
O1 O-2 0 0 0.0898 1 0.0 0
